data_4335216
loop_
_publ_author_name
'Tao Tian'
'Weiting Yang'
'Hao Wang'
'Song Dang'
'Qing-Jiang Pan'
'Zhong-Ming Sun'

_publ_section_title
;
 Syntheses and Structures of Uranyl Ethylenediphosphonates: From Layers to
 Elliptical Nanochannels
;
_journal_name_full 'Inorganic Chemistry'
_journal_page_first 7100
_journal_page_last 7106
_journal_paper_doi 10.1021/ic400658y
_journal_volume 52
_journal_year 2013
_chemical_formula_sum 'C15 H18 N2 O11 P3 U'
_chemical_formula_weight 733.25
_chemical_name_systematic
; 
 ? 
;
_space_group_IT_number 15
_symmetry_space_group_name_Hall '-C 2yc'
_symmetry_space_group_name_H-M 'C 1 2/c 1'
_atom_sites_solution_hydrogens geom
_atom_sites_solution_primary direct
_atom_sites_solution_secondary difmap
_audit_creation_method SHELXL-97
_cell_angle_alpha 90.00
_cell_angle_beta 93.6380(10)
_cell_angle_gamma 90.00
_cell_formula_units_Z 8
_cell_length_a 25.4936(10)
_cell_length_b 11.6771(5)
_cell_length_c 13.4533(5)
_cell_measurement_temperature 273(2)
_cell_volume 3996.9(3)
_computing_structure_refinement 'SHELXL-97 (Sheldrick, 1997)'
_computing_structure_solution 'SHELXS-97 (Sheldrick, 1990)'
_diffrn_ambient_temperature 273(2)
_diffrn_measured_fraction_theta_full 0.998
_diffrn_measured_fraction_theta_max 0.998
_diffrn_radiation_monochromator graphite
_diffrn_radiation_source 'fine-focus sealed tube'
_diffrn_radiation_type MoK\a
_diffrn_radiation_wavelength 0.71073
_diffrn_reflns_av_R_equivalents 0.0305
_diffrn_reflns_av_sigmaI/netI 0.0368
_diffrn_reflns_limit_h_max 30
_diffrn_reflns_limit_h_min -31
_diffrn_reflns_limit_k_max 14
_diffrn_reflns_limit_k_min -10
_diffrn_reflns_limit_l_max 14
_diffrn_reflns_limit_l_min -16
_diffrn_reflns_number 10828
_diffrn_reflns_theta_full 26.06
_diffrn_reflns_theta_max 26.06
_diffrn_reflns_theta_min 1.60
_exptl_absorpt_coefficient_mu 8.429
_exptl_absorpt_correction_T_max 0.65
_exptl_absorpt_correction_T_min 0.57
_exptl_absorpt_correction_type multi-scan
_exptl_absorpt_process_details sadabs
_exptl_crystal_density_diffrn 2.437
_exptl_crystal_F_000 2776
_exptl_crystal_size_max 0.15
_exptl_crystal_size_mid 0.15
_exptl_crystal_size_min 0.10
_refine_diff_density_max 0.993
_refine_diff_density_min -0.999
_refine_diff_density_rms 0.214
_refine_ls_extinction_method none
_refine_ls_goodness_of_fit_ref 1.115
_refine_ls_hydrogen_treatment mixed
_refine_ls_matrix_type full
_refine_ls_number_parameters 289
_refine_ls_number_reflns 3958
_refine_ls_number_restraints 0
_refine_ls_restrained_S_all 1.115
_refine_ls_R_factor_all 0.0315
_refine_ls_R_factor_gt 0.0247
_refine_ls_shift/su_max 0.001
_refine_ls_shift/su_mean 0.000
_refine_ls_structure_factor_coef Fsqd
_refine_ls_weighting_details 'calc w=1/[\s^2^(Fo^2^)+(0.0406P)^2^+0.0000P] where P=(Fo^2^+2Fc^2^)/3'
_refine_ls_weighting_scheme calc
_refine_ls_wR_factor_gt 0.0600
_refine_ls_wR_factor_ref 0.0753
_reflns_number_gt 3466
_reflns_number_total 3958
_reflns_threshold_expression >2sigma(I)
_cod_data_source_file ic400658y_si_002_4.cif
_cod_data_source_block EDP-U4
_cod_database_code 4335216

loop_
_symmetry_equiv_pos_as_xyz
'x, y, z'
'-x, y, -z+1/2'
'x+1/2, y+1/2, z'
'-x+1/2, y+1/2, -z+1/2'
'-x, -y, -z'
'x, -y, z-1/2'
'-x+1/2, -y+1/2, -z'
'x+1/2, -y+1/2, z-1/2'

loop_
_atom_site_label
_atom_site_type_symbol
_atom_site_fract_x
_atom_site_fract_y
_atom_site_fract_z
_atom_site_U_iso_or_equiv
_atom_site_adp_type
_atom_site_occupancy
_atom_site_symmetry_multiplicity
_atom_site_calc_flag
_atom_site_refinement_flags
U1 U 0.307140(7) 0.050744(17) 0.054968(13) 0.00894(8) Uani 1 1 d .
P1 P 0.33630(5) 0.09996(13) 0.32221(10) 0.0106(3) Uani 1 1 d .
P2 P 0.24016(5) 0.28532(12) 0.16068(10) 0.0103(3) Uani 1 1 d .
P3 P 0.44522(6) -0.03021(13) 0.12008(11) 0.0120(3) Uani 1 1 d .
O1 O 0.26738(15) -0.0739(3) 0.0575(3) 0.0151(8) Uani 1 1 d .
O2 O 0.34665(14) 0.1762(3) 0.0547(3) 0.0136(8) Uani 1 1 d .
O3 O 0.34268(15) 0.0283(3) 0.4145(3) 0.0144(9) Uani 1 1 d .
O4 O 0.31649(15) 0.0305(3) 0.2330(3) 0.0136(8) Uani 1 1 d .
O5 O 0.39009(14) 0.1601(3) 0.3029(3) 0.0150(8) Uani 1 1 d .
H5B H 0.4065 0.1204 0.2653 0.023 Uiso 1 1 calc R
O6 O 0.18739(14) 0.2998(3) 0.2157(3) 0.0152(8) Uani 1 1 d .
H6B H 0.1842 0.3668 0.2326 0.023 Uiso 1 1 calc R
O7 O 0.24478(14) 0.3777(3) 0.0826(2) 0.0116(8) Uani 1 1 d .
O8 O 0.24051(14) 0.1635(3) 0.1240(3) 0.0140(8) Uani 1 1 d .
O9 O 0.47293(15) -0.1365(3) 0.1659(3) 0.0176(9) Uani 1 1 d .
O10 O 0.38694(15) -0.0481(3) 0.1068(3) 0.0152(9) Uani 1 1 d .
O11 O 0.45898(15) 0.0744(3) 0.1880(3) 0.0154(9) Uani 1 1 d .
H11B H 0.4859 0.0609 0.2226 0.023 Uiso 1 1 calc R
N1 N 0.06985(17) -0.1562(4) -0.1129(3) 0.0154(10) Uani 1 1 d .
H1C H 0.0508 -0.2164 -0.1226 0.019 Uiso 1 1 calc R
N2 N -0.03616(18) -0.1489(4) -0.1384(3) 0.0176(11) Uani 1 1 d .
C1 C 0.2942(2) 0.2201(5) 0.3410(4) 0.0127(11) Uani 1 1 d .
H1A H 0.2590 0.1920 0.3494 0.015 Uiso 1 1 calc R
H1B H 0.3063 0.2583 0.4023 0.015 Uiso 1 1 calc R
C2 C 0.2918(2) 0.3088(5) 0.2556(4) 0.0118(11) Uani 1 1 d .
H2A H 0.3251 0.3083 0.2248 0.014 Uiso 1 1 calc R
H2B H 0.2873 0.3843 0.2839 0.014 Uiso 1 1 calc R
C3 C 0.4699(2) -0.0039(6) -0.0009(4) 0.0184(13) Uani 1 1 d .
H3A H 0.4581 -0.0651 -0.0457 0.022 Uiso 1 1 calc R
H3B H 0.4550 0.0671 -0.0272 0.022 Uiso 1 1 calc R
C4 C 0.1219(2) -0.1693(5) -0.0974(4) 0.0188(13) Uani 1 1 d .
H4A H 0.1369 -0.2419 -0.0983 0.023 Uiso 1 1 calc R
C5 C 0.1536(2) -0.0731(6) -0.0799(4) 0.0205(14) Uani 1 1 d .
H5A H 0.1897 -0.0810 -0.0681 0.025 Uiso 1 1 calc R
C6 C 0.1307(2) 0.0336(5) -0.0804(4) 0.0173(13) Uani 1 1 d .
H6A H 0.1516 0.0979 -0.0679 0.021 Uiso 1 1 calc R
C7 C 0.0765(2) 0.0463(5) -0.0995(4) 0.0152(12) Uani 1 1 d .
C8 C 0.0499(2) 0.1538(5) -0.1045(4) 0.0185(13) Uani 1 1 d .
H8A H 0.0693 0.2207 -0.0951 0.022 Uiso 1 1 calc R
C9 C -0.0024(2) 0.1610(5) -0.1223(4) 0.0185(13) Uani 1 1 d .
H9A H -0.0184 0.2325 -0.1271 0.022 Uiso 1 1 calc R
C10 C -0.0339(2) 0.0596(5) -0.1341(4) 0.0157(12) Uani 1 1 d .
C11 C -0.0891(2) 0.0612(5) -0.1495(4) 0.0194(13) Uani 1 1 d .
H11A H -0.1072 0.1303 -0.1547 0.023 Uiso 1 1 calc R
C12 C -0.1159(2) -0.0414(6) -0.1567(4) 0.0232(15) Uani 1 1 d .
H12A H -0.1524 -0.0426 -0.1658 0.028 Uiso 1 1 calc R
C13 C -0.0876(2) -0.1429(6) -0.1501(4) 0.0209(13) Uani 1 1 d .
H13A H -0.1063 -0.2112 -0.1542 0.025 Uiso 1 1 calc R
C14 C -0.0096(2) -0.0481(5) -0.1301(4) 0.0149(12) Uani 1 1 d .
C15 C 0.0460(2) -0.0540(5) -0.1140(4) 0.0154(12) Uani 1 1 d .

loop_
_atom_site_aniso_label
_atom_site_aniso_U_11
_atom_site_aniso_U_22
_atom_site_aniso_U_33
_atom_site_aniso_U_23
_atom_site_aniso_U_13
_atom_site_aniso_U_12
U1 0.00940(12) 0.00991(12) 0.00739(12) -0.00029(8) -0.00037(7) -0.00081(8)
P1 0.0118(7) 0.0122(7) 0.0078(7) 0.0009(6) 0.0007(5) -0.0011(6)
P2 0.0092(7) 0.0122(7) 0.0097(7) 0.0006(6) 0.0005(5) 0.0010(6)
P3 0.0097(7) 0.0137(8) 0.0124(7) 0.0004(6) -0.0007(5) 0.0012(6)
O1 0.016(2) 0.015(2) 0.015(2) -0.0004(17) -0.0008(16) -0.0014(17)
O2 0.0128(19) 0.014(2) 0.0133(19) 0.0005(16) -0.0016(15) -0.0032(16)
O3 0.016(2) 0.018(2) 0.0083(19) 0.0027(16) 0.0000(15) -0.0021(17)
O4 0.016(2) 0.015(2) 0.0098(19) -0.0016(16) -0.0004(15) -0.0020(16)
O5 0.0129(19) 0.016(2) 0.0166(19) -0.0043(17) 0.0061(15) -0.0006(17)
O6 0.014(2) 0.015(2) 0.017(2) -0.0030(17) 0.0030(16) 0.0011(17)
O7 0.0117(19) 0.014(2) 0.0093(18) 0.0033(15) 0.0005(14) 0.0004(16)
O8 0.015(2) 0.014(2) 0.0135(19) -0.0010(16) 0.0026(15) 0.0007(17)
O9 0.018(2) 0.010(2) 0.025(2) -0.0027(17) -0.0054(17) 0.0054(17)
O10 0.014(2) 0.020(2) 0.012(2) -0.0004(16) -0.0010(16) 0.0012(16)
O11 0.010(2) 0.015(2) 0.021(2) -0.0048(17) -0.0019(16) 0.0026(16)
N1 0.010(2) 0.017(3) 0.019(2) 0.000(2) -0.0017(19) -0.002(2)
N2 0.014(2) 0.015(3) 0.024(3) -0.001(2) -0.001(2) -0.004(2)
C1 0.014(3) 0.013(3) 0.012(3) 0.000(2) 0.001(2) 0.002(2)
C2 0.014(3) 0.011(3) 0.010(3) 0.003(2) -0.001(2) 0.002(2)
C3 0.014(3) 0.027(3) 0.014(3) -0.003(3) 0.003(2) 0.001(3)
C4 0.017(3) 0.020(3) 0.018(3) -0.002(3) -0.001(2) 0.006(3)
C5 0.010(3) 0.031(4) 0.020(3) 0.000(3) 0.001(2) 0.001(3)
C6 0.014(3) 0.025(3) 0.013(3) -0.001(2) 0.002(2) -0.003(2)
C7 0.017(3) 0.020(3) 0.009(3) 0.000(2) 0.001(2) -0.003(2)
C8 0.027(3) 0.011(3) 0.017(3) 0.002(2) -0.001(2) -0.004(3)
C9 0.024(3) 0.013(3) 0.017(3) 0.001(2) -0.002(2) 0.003(3)
C10 0.015(3) 0.020(3) 0.011(3) 0.001(2) -0.002(2) 0.002(2)
C11 0.017(3) 0.024(4) 0.017(3) 0.005(3) 0.002(2) 0.008(3)
C12 0.013(3) 0.035(4) 0.021(3) 0.004(3) -0.003(2) -0.001(3)
C13 0.014(3) 0.023(3) 0.024(3) 0.003(3) -0.004(2) -0.007(3)
C14 0.016(3) 0.015(3) 0.014(3) -0.001(2) 0.000(2) 0.000(2)
C15 0.017(3) 0.018(3) 0.011(3) 0.000(2) -0.003(2) -0.003(2)

loop_
_atom_type_symbol
_atom_type_description
_atom_type_scat_dispersion_real
_atom_type_scat_dispersion_imag
_atom_type_scat_source
C C 0.0033 0.0016 'International Tables Vol C Tables 4.2.6.8 and 6.1.1.4'
H H 0.0000 0.0000 'International Tables Vol C Tables 4.2.6.8 and 6.1.1.4'
N N 0.0061 0.0033 'International Tables Vol C Tables 4.2.6.8 and 6.1.1.4'
O O 0.0106 0.0060 'International Tables Vol C Tables 4.2.6.8 and 6.1.1.4'
P P 0.1023 0.0942 'International Tables Vol C Tables 4.2.6.8 and 6.1.1.4'
U U -9.6767 9.6646 'International Tables Vol C Tables 4.2.6.8 and 6.1.1.4'

loop_
_geom_angle_atom_site_label_1
_geom_angle_atom_site_label_2
_geom_angle_atom_site_label_3
_geom_angle
_geom_angle_site_symmetry_1
_geom_angle_site_symmetry_3
O1 U1 O2 178.95(17) . .
O1 U1 O3 86.72(15) . 6
O2 U1 O3 94.30(15) . 6
O1 U1 O7 90.73(15) . 7
O2 U1 O7 89.79(15) . 7
O3 U1 O7 74.48(13) 6 7
O1 U1 O8 91.34(15) . .
O2 U1 O8 87.92(15) . .
O3 U1 O8 148.85(13) 6 .
O7 U1 O8 74.46(12) 7 .
O1 U1 O4 85.46(15) . .
O2 U1 O4 93.61(14) . .
O3 U1 O4 138.40(13) 6 .
O7 U1 O4 146.31(12) 7 .
O8 U1 O4 72.19(13) . .
O1 U1 O10 94.27(15) . .
O2 U1 O10 85.82(15) . .
O3 U1 O10 71.35(13) 6 .
O7 U1 O10 145.08(12) 7 .
O8 U1 O10 139.75(12) . .
O4 U1 O10 68.60(13) . .
O3 P1 O4 111.9(2) . .
O3 P1 O5 109.6(2) . .
O4 P1 O5 111.0(2) . .
O3 P1 C1 110.8(2) . .
O4 P1 C1 111.1(2) . .
O5 P1 C1 102.1(2) . .
O8 P2 O7 116.3(2) . .
O8 P2 O6 106.1(2) . .
O7 P2 O6 110.7(2) . .
O8 P2 C2 111.0(2) . .
O7 P2 C2 107.4(2) . .
O6 P2 C2 104.9(2) . .
O10 P3 O9 111.2(2) . .
O10 P3 O11 111.4(2) . .
O9 P3 O11 108.6(2) . .
O10 P3 C3 108.4(2) . .
O9 P3 C3 108.7(3) . .
O11 P3 C3 108.5(3) . .
P1 O3 U1 149.8(2) . 6_556
P1 O4 U1 138.3(2) . .
P2 O7 U1 137.0(2) . 7
P2 O8 U1 132.0(2) . .
P3 O10 U1 141.4(2) . .
C15 N1 C4 123.3(5) . .
C13 N2 C14 116.9(5) . .
C2 C1 P1 114.6(4) . .
C1 C2 P2 114.8(4) . .
C3 C3 P3 113.6(5) 5_655 .
N1 C4 C5 119.5(6) . .
C6 C5 C4 119.3(5) . .
C5 C6 C7 120.7(6) . .
C6 C7 C15 117.8(5) . .
C6 C7 C8 124.4(5) . .
C15 C7 C8 117.8(5) . .
C9 C8 C7 121.8(6) . .
C8 C9 C10 120.7(6) . .
C14 C10 C11 116.9(5) . .
C14 C10 C9 119.6(5) . .
C11 C10 C9 123.5(6) . .
C12 C11 C10 119.0(6) . .
C11 C12 C13 118.9(6) . .
N2 C13 C12 124.4(6) . .
N2 C14 C10 123.9(5) . .
N2 C14 C15 117.2(5) . .
C10 C14 C15 118.9(5) . .
N1 C15 C7 119.4(5) . .
N1 C15 C14 119.5(5) . .
C7 C15 C14 121.0(5) . .

loop_
_geom_bond_atom_site_label_1
_geom_bond_atom_site_label_2
_geom_bond_distance
_geom_bond_site_symmetry_2
U1 O1 1.775(4) .
U1 O2 1.778(4) .
U1 O3 2.337(4) 6
U1 O7 2.359(3) 7
U1 O8 2.384(4) .
U1 O4 2.404(4) .
U1 O10 2.404(4) .
P1 O3 1.498(4) .
P1 O4 1.509(4) .
P1 O5 1.577(4) .
P1 C1 1.794(5) .
P2 O8 1.506(4) .
P2 O7 1.515(4) .
P2 O6 1.585(4) .
P2 C2 1.795(5) .
P3 O10 1.500(4) .
P3 O9 1.537(4) .
P3 O11 1.552(4) .
P3 C3 1.808(5) .
O3 U1 2.337(4) 6_556
O7 U1 2.359(3) 7
N1 C15 1.339(7) .
N1 C4 1.340(7) .
N2 C13 1.313(7) .
N2 C14 1.359(7) .
C1 C2 1.545(7) .
C3 C3 1.537(11) 5_655
C4 C5 1.394(8) .
C5 C6 1.375(8) .
C6 C7 1.398(8) .
C7 C15 1.413(8) .
C7 C8 1.426(8) .
C8 C9 1.343(8) .
C9 C10 1.433(8) .
C10 C14 1.402(8) .
C10 C11 1.411(8) .
C11 C12 1.380(9) .
C12 C13 1.387(9) .
C14 C15 1.421(8) .
